data_1001478
loop_
_publ_author_name
'Benabbas, A'
'Borel, M M'
'Grandin, A'
'Chardon, J'
'Leclaire, A'
'Raveau, B'

_publ_section_title
;
The niobium phosphate bronze $-beta-K~2~Na~2-x~Nb~8~P~5~O~34~, second
form of the first member of the series
(K~3~Nb~6~P~4~O~26~)~n~KNb~2~PO~8~
;
_journal_coden_ASTM JSSCBI
_journal_name_full 'Journal of Solid State Chemistry'
_journal_page_first 323
_journal_page_last 330
_journal_paper_doi 10.1016/0022-4596(91)90087-X
_journal_volume 91
_journal_year 1991
_chemical_formula_structural 'K2 Na1.73 Nb8 (P5 O34)'
_chemical_formula_sum 'K2 Na1.73 Nb8 O34 P5'
_chemical_name_systematic
;
Potassium sodium niobium phosphate * - $-beta
;
_space_group_IT_number 115
_symmetry_cell_setting tetragonal
_symmetry_Int_Tables_number 115
_symmetry_space_group_name_Hall 'P -4 -2'
_symmetry_space_group_name_H-M 'P -4 m 2'
_cell_angle_alpha 90
_cell_angle_beta 90
_cell_angle_gamma 90
_cell_formula_units_Z 1
_cell_length_a 10.612(1)
_cell_length_b 10.612(1)
_cell_length_c 6.384(1)
_cell_volume 718.9
_refine_ls_R_factor_all 0.032
_cod_database_code 1001478

loop_
_symmetry_equiv_pos_as_xyz
x,y,z
-y,x,-z
-x,-y,z
y,-x,-z
-x,y,z
y,x,-z
x,-y,z
-y,-x,-z

loop_
_atom_site_label
_atom_site_type_symbol
_atom_site_symmetry_multiplicity
_atom_site_Wyckoff_symbol
_atom_site_fract_x
_atom_site_fract_y
_atom_site_fract_z
_atom_site_occupancy
_atom_site_attached_hydrogens
_atom_site_calc_flag
Nb1 Nb5+ 4 k 0.5 0.18295(6) 0.20093(9) 1. 0 d
Nb2 Nb5+ 4 h 0.17682(3) 0.17682(3) 0. 1. 0 d
P1 P5+ 1 b 0.5 0.5 0. 1. 0 d
P2 P5+ 4 i 0.24040(9) 0.24040(9) 0.5 1. 0 d
O1 O2- 2 g 0.5 0. 0.256(1) 1. 0 d
O2 O2- 8 l 0.3649(3) 0.1753(4) 0.0200(5) 1. 0 d
O3 O2- 8 l 0.3793(3) 0.2155(5) 0.4548(5) 1. 0 d
O4 O2- 4 k 0.5 0.3841(5) 0.151(1) 1. 0 d
O5 O2- 4 j 0.1776(6) 0. 0.0340(8) 1. 0 d
O6 O2- 8 l 0.1592(3) 0.1978(3) 0.3114(5) 1. 0 d
Na1 Na1+ 1 c 0.5 0.5 0.5 0.73 0 d
K1 K1+ 1 d 0. 0. 0.5 1. 0 d
K2 K1+ 2 g 0. 0.5 0.2965(7) 0.5 0 d
Na2 Na1+ 2 g 0. 0.5 0.2965(7) 0.5 0 d

loop_
_atom_type_symbol
_atom_type_oxidation_number
Nb5+ 5.000
P5+ 5.000
O2- -2.000
Na1+ 1.000
K1+ 1.000
